data_7241404
loop_
_publ_author_name
'Colston, Kyle J.'
'Dille, Sara A.'
'Mogesa, Benjamin'
'Brant, Jacilynn'
'Nemykin, Victor N.'
'Zeller, Matthias'
'Basu, Partha'

_publ_section_title
;
 Syntheses, spectroscopic, redox, and structural properties of homoleptic
 Iron(III/II) dithione complexes
;
_journal_issue 63
_journal_name_full 'RSC Advances'
_journal_page_first 38294
_journal_page_last 38303
_journal_paper_doi 10.1039/D0RA07371G
_journal_volume 10
_journal_year 2020
_chemical_absolute_configuration rmad
_chemical_formula_moiety 'C20 H30 O2'
_chemical_formula_sum 'C20 H30 O2'
_chemical_formula_weight 302.44
_chemical_name_common 'trans communic acid'
_chemical_name_systematic 'trans communic acid'
_space_group_crystal_system orthorhombic
_space_group_IT_number 19
_space_group_name_Hall 'P 2ac 2ab'
_space_group_name_H-M_alt 'P 21 21 21'
_atom_sites_solution_hydrogens mixed
_audit_creation_method SHELXL-2018/3
_audit_update_record
;
2020-02-12 deposited with the CCDC.	2020-10-12 downloaded from the CCDC.
;
_cell_angle_alpha 90
_cell_angle_beta 90
_cell_angle_gamma 90
_cell_formula_units_Z 8
_cell_length_a 11.2270(5)
_cell_length_b 11.9270(5)
_cell_length_c 27.9572(12)
_cell_measurement_reflns_used 9897
_cell_measurement_temperature 298(2)
_cell_measurement_theta_max 68.24
_cell_measurement_theta_min 3.71
_cell_volume 3743.6(3)
_computing_cell_refinement 'APEX3 v2016.1 (Bruker, 2014)'
_computing_data_collection 'APEX3 v2016.1 (Bruker, 2014)'
_computing_data_reduction 'SAINT V8.37A  (Bruker, 2014)'
_computing_molecular_graphics 'XP V 5.1 (Bruker, 1998)'
_computing_structure_refinement 'SHELXL-2018/3 (Sheldrick, 2018)'
_computing_structure_solution 'SHELXS-2014 (Bruker, 2014)'
_diffrn_ambient_temperature 298(2)
_diffrn_detector_area_resol_mean 52.0833
_diffrn_measured_fraction_theta_full 0.999
_diffrn_measured_fraction_theta_max 0.999
_diffrn_measurement_device_type 'Bruker D8 Venture \k-geometry diffractometer 208039-01'
_diffrn_measurement_method \w-scans
_diffrn_radiation_type CuK\a
_diffrn_radiation_wavelength 1.54178
_diffrn_reflns_av_R_equivalents 0.0921
_diffrn_reflns_av_unetI/netI 0.0473
_diffrn_reflns_Laue_measured_fraction_full 0.999
_diffrn_reflns_Laue_measured_fraction_max 0.999
_diffrn_reflns_limit_h_max 13
_diffrn_reflns_limit_h_min -13
_diffrn_reflns_limit_k_max 14
_diffrn_reflns_limit_k_min -14
_diffrn_reflns_limit_l_max 33
_diffrn_reflns_limit_l_min -33
_diffrn_reflns_number 27625
_diffrn_reflns_point_group_measured_fraction_full 0.999
_diffrn_reflns_point_group_measured_fraction_max 0.998
_diffrn_reflns_theta_full 67.679
_diffrn_reflns_theta_max 68.239
_diffrn_reflns_theta_min 3.161
_diffrn_source 'micro-focus X-ray source'
_exptl_absorpt_coefficient_mu 0.518
_exptl_absorpt_correction_type none
_exptl_crystal_colour colourless
_exptl_crystal_density_diffrn 1.073
_exptl_crystal_description Prism
_exptl_crystal_F_000 1328
_exptl_crystal_size_max 0.449
_exptl_crystal_size_mid 0.258
_exptl_crystal_size_min 0.252
_refine_diff_density_max 0.135
_refine_diff_density_min -0.126
_refine_diff_density_rms 0.031
_refine_ls_abs_structure_details
; 
 Flack x determined using 2230 quotients [(I+)-(I-)]/[(I+)+(I-)] 
 (Parsons, Flack and Wagner, Acta Cryst. B69 (2013) 249-259). 
;
_refine_ls_abs_structure_Flack -0.1(3)
_refine_ls_extinction_method none
_refine_ls_goodness_of_fit_ref 1.075
_refine_ls_hydrogen_treatment mixed
_refine_ls_matrix_type full
_refine_ls_number_parameters 409
_refine_ls_number_reflns 6852
_refine_ls_number_restraints 2
_refine_ls_restrained_S_all 1.075
_refine_ls_R_factor_all 0.0538
_refine_ls_R_factor_gt 0.0488
_refine_ls_shift/su_max 0.000
_refine_ls_shift/su_mean 0.000
_refine_ls_structure_factor_coef Fsqd
_refine_ls_weighting_details 'w=1/[\s^2^(Fo^2^)+(0.0594P)^2^+0.3505P] where P=(Fo^2^+2Fc^2^)/3'
_refine_ls_weighting_scheme calc
_refine_ls_wR_factor_gt 0.1306
_refine_ls_wR_factor_ref 0.1374
_reflns_Friedel_coverage 0.776
_reflns_Friedel_fraction_full 0.999
_reflns_Friedel_fraction_max 0.997
_reflns_number_gt 6023
_reflns_number_total 6852
_reflns_threshold_expression 'I > 2\s(I)'
_cod_data_source_file d0ra07371g2.cif
_cod_data_source_block trans_communic_acid
_cod_database_code 7241404
_shelx_shelxl_version_number 2018/3
_shelx_space_group_comment
; 
The symmetry employed for this shelxl refinement is uniquely defined 
by the following loop, which should always be used as a source of 
symmetry information in preference to the above space-group names. 
They are only intended as comments. 
;
_shelx_estimated_absorpt_t_min 0.801
_shelx_estimated_absorpt_t_max 0.880

loop_
_space_group_symop_operation_xyz
'x, y, z'
'x+1/2, -y+1/2, -z'
'-x, y+1/2, -z+1/2'
'-x+1/2, -y, z+1/2'

loop_
_atom_site_label
_atom_site_type_symbol
_atom_site_fract_x
_atom_site_fract_y
_atom_site_fract_z
_atom_site_U_iso_or_equiv
_atom_site_adp_type
_atom_site_occupancy
_atom_site_site_symmetry_order
_atom_site_calc_flag
_atom_site_refinement_flags_posn
_atom_site_refinement_flags_adp
_atom_site_refinement_flags_occupancy
_atom_site_disorder_assembly
_atom_site_disorder_group
O1 O 0.1511(2) 0.3884(2) 0.26477(8) 0.0980(7) Uani 1 1 d . . . . .
O2 O 0.1999(2) 0.5152(3) 0.31814(9) 0.1037(8) Uani 1 1 d D . . . .
H2 H 0.256(3) 0.527(4) 0.2979(13) 0.124 Uiso 1 1 d D U . . .
C1 C -0.0119(3) 0.2000(3) 0.36943(11) 0.0816(8) Uani 1 1 d . . . . .
H1A H 0.022220 0.126628 0.375404 0.098 Uiso 1 1 calc R U . . .
H1B H -0.091909 0.200236 0.382498 0.098 Uiso 1 1 calc R U . . .
C2 C -0.0193(3) 0.2182(3) 0.31594(11) 0.0866(9) Uani 1 1 d . . . . .
H2A H -0.072395 0.162894 0.302084 0.104 Uiso 1 1 calc R U . . .
H2B H 0.058995 0.207759 0.301930 0.104 Uiso 1 1 calc R U . . .
C3 C -0.0642(3) 0.3346(3) 0.30403(11) 0.0855(9) Uani 1 1 d . . . . .
H3A H -0.146237 0.341074 0.314592 0.103 Uiso 1 1 calc R U . . .
H3B H -0.063263 0.344170 0.269577 0.103 Uiso 1 1 calc R U . . .
C4 C 0.0086(2) 0.4289(3) 0.32685(10) 0.0726(7) Uani 1 1 d . . . . .
C5 C 0.0180(2) 0.4069(2) 0.38203(9) 0.0676(6) Uani 1 1 d . . . . .
H5 H -0.064725 0.408738 0.393222 0.081 Uiso 1 1 calc R U . . .
C6 C 0.0794(3) 0.4989(3) 0.41052(11) 0.0825(8) Uani 1 1 d . . . . .
H6A H 0.045890 0.570997 0.401815 0.099 Uiso 1 1 calc R U . . .
H6B H 0.163548 0.499960 0.402601 0.099 Uiso 1 1 calc R U . . .
C7 C 0.0647(3) 0.4805(3) 0.46434(11) 0.0889(9) Uani 1 1 d . . . . .
H7A H 0.110652 0.536319 0.481571 0.107 Uiso 1 1 calc R U . . .
H7B H -0.018391 0.489792 0.472986 0.107 Uiso 1 1 calc R U . . .
C8 C 0.1054(3) 0.3663(3) 0.47845(10) 0.0812(8) Uani 1 1 d . . . . .
C9 C 0.0435(3) 0.2733(3) 0.45141(10) 0.0726(7) Uani 1 1 d . . . . .
H9 H -0.041971 0.283893 0.456992 0.087 Uiso 1 1 calc R U . . .
C10 C 0.0627(2) 0.2885(2) 0.39597(9) 0.0664(6) Uani 1 1 d . . . . .
C11 C 0.0729(4) 0.1553(3) 0.46960(13) 0.0979(10) Uani 1 1 d . . . . .
H11A H 0.035321 0.100887 0.448712 0.117 Uiso 1 1 calc R U . . .
H11B H 0.158330 0.144093 0.467622 0.117 Uiso 1 1 calc R U . . .
C12 C 0.0334(4) 0.1336(3) 0.52004(13) 0.0952(10) Uani 1 1 d . . . . .
H12 H -0.032649 0.173626 0.530542 0.114 Uiso 1 1 calc R U . . .
C13 C 0.0816(3) 0.0645(3) 0.55098(13) 0.0956(10) Uani 1 1 d . . . . .
C14 C 0.0301(5) 0.0519(4) 0.59853(15) 0.1205(15) Uani 1 1 d . . . . .
H14 H -0.035988 0.095975 0.605544 0.145 Uiso 1 1 calc R U . . .
C15 C 0.0679(7) -0.0156(7) 0.6326(2) 0.178(3) Uani 1 1 d . . . . .
H15A H 0.133708 -0.061372 0.627281 0.213 Uiso 1 1 calc R U . . .
H15B H 0.028817 -0.017626 0.661881 0.213 Uiso 1 1 calc R U . . .
C16 C 0.1859(6) -0.0066(6) 0.5387(2) 0.171(3) Uani 1 1 d . . . . .
H16A H 0.166228 -0.084004 0.543823 0.256 Uiso 1 1 calc R U . . .
H16B H 0.252131 0.013604 0.558664 0.256 Uiso 1 1 calc R U . . .
H16C H 0.206750 0.004683 0.505770 0.256 Uiso 1 1 calc R U . . .
C17 C 0.1912(4) 0.3517(4) 0.51008(13) 0.1084(12) Uani 1 1 d . . . . .
H17A H 0.227668 0.413559 0.524089 0.130 Uiso 1 1 calc R U . . .
H17B H 0.215176 0.279687 0.518366 0.130 Uiso 1 1 calc R U . . .
C20 C 0.1960(3) 0.2724(3) 0.38445(11) 0.0784(8) Uani 1 1 d . . . . .
H20A H 0.221431 0.200066 0.395549 0.118 Uiso 1 1 calc R U . . .
H20B H 0.241565 0.329689 0.400124 0.118 Uiso 1 1 calc R U . . .
H20C H 0.207826 0.277313 0.350511 0.118 Uiso 1 1 calc R U . . .
C19 C 0.1280(3) 0.4415(3) 0.30119(10) 0.0741(7) Uani 1 1 d . . . . .
C18 C -0.0559(4) 0.5412(3) 0.31763(15) 0.1023(11) Uani 1 1 d . . . . .
H18A H -0.008874 0.601687 0.330189 0.153 Uiso 1 1 calc R U . . .
H18B H -0.132150 0.540344 0.333135 0.153 Uiso 1 1 calc R U . . .
H18C H -0.066602 0.551440 0.283850 0.153 Uiso 1 1 calc R U . . .
O3 O 0.6117(2) 1.0602(2) 0.23713(8) 0.1027(8) Uani 1 1 d . . . . .
O4 O 0.6757(2) 0.9506(3) 0.29494(8) 0.1039(8) Uani 1 1 d D . . . .
H4 H 0.724(4) 0.924(4) 0.2742(15) 0.156 Uiso 1 1 d D U . . .
C21 C 0.2743(2) 1.0279(2) 0.30105(10) 0.0691(6) Uani 1 1 d . . . . .
H21A H 0.215220 0.984755 0.283673 0.083 Uiso 1 1 calc R U . . .
H21B H 0.232383 1.075169 0.323688 0.083 Uiso 1 1 calc R U . . .
C22 C 0.3404(3) 1.1019(3) 0.26601(12) 0.0862(9) Uani 1 1 d . . . . .
H22A H 0.372985 1.056090 0.240513 0.103 Uiso 1 1 calc R U . . .
H22B H 0.285193 1.154959 0.251859 0.103 Uiso 1 1 calc R U . . .
C23 C 0.4402(3) 1.1652(3) 0.29020(13) 0.0906(10) Uani 1 1 d . . . . .
H23A H 0.406227 1.216568 0.313380 0.109 Uiso 1 1 calc R U . . .
H23B H 0.481912 1.209486 0.266405 0.109 Uiso 1 1 calc R U . . .
C24 C 0.5300(3) 1.0892(2) 0.31562(10) 0.0729(7) Uani 1 1 d . . . . .
C25 C 0.4603(2) 1.0123(2) 0.35112(8) 0.0614(6) Uani 1 1 d . . . . .
H25 H 0.422214 1.065049 0.373217 0.074 Uiso 1 1 calc R U . . .
C26 C 0.5377(2) 0.9388(3) 0.38352(10) 0.0786(8) Uani 1 1 d . . . . .
H26A H 0.574602 0.880121 0.364615 0.094 Uiso 1 1 calc R U . . .
H26B H 0.600556 0.984023 0.397480 0.094 Uiso 1 1 calc R U . . .
C27 C 0.4634(3) 0.8861(4) 0.42333(10) 0.0856(9) Uani 1 1 d . . . . .
H27A H 0.512559 0.835573 0.442014 0.103 Uiso 1 1 calc R U . . .
H27B H 0.433633 0.944233 0.444441 0.103 Uiso 1 1 calc R U . . .
C28 C 0.3613(3) 0.8230(3) 0.40219(10) 0.0718(7) Uani 1 1 d . . . . .
C29 C 0.2819(2) 0.8960(2) 0.37170(8) 0.0595(6) Uani 1 1 d . . . . .
H29 H 0.260141 0.959842 0.391931 0.071 Uiso 1 1 calc R U . . .
C30 C 0.3543(2) 0.9467(2) 0.32888(8) 0.0546(5) Uani 1 1 d . . . . .
C31 C 0.1642(3) 0.8394(3) 0.35819(11) 0.0805(8) Uani 1 1 d . . . . .
H31A H 0.122669 0.885505 0.334995 0.097 Uiso 1 1 calc R U . . .
H31B H 0.180736 0.767495 0.343371 0.097 Uiso 1 1 calc R U . . .
C32 C 0.0864(3) 0.8220(3) 0.40054(11) 0.0802(8) Uani 1 1 d . . . . .
H32 H 0.125547 0.802522 0.428661 0.096 Uiso 1 1 calc R U . . .
C33 C -0.0317(3) 0.8303(3) 0.40382(11) 0.0757(7) Uani 1 1 d . . . . .
C34 C -0.0895(3) 0.8102(4) 0.44928(14) 0.0964(10) Uani 1 1 d . . . . .
H34 H -0.039170 0.796662 0.475071 0.116 Uiso 1 1 calc R U . . .
C35 C -0.2045(4) 0.8086(5) 0.45873(19) 0.1279(16) Uani 1 1 d . . . . .
H35A H -0.259324 0.821585 0.434422 0.154 Uiso 1 1 calc R U . . .
H35B H -0.230756 0.794585 0.489698 0.154 Uiso 1 1 calc R U . . .
C36 C -0.1073(3) 0.8567(5) 0.36182(16) 0.1178(15) Uani 1 1 d . . . . .
H36A H -0.058115 0.863572 0.333879 0.177 Uiso 1 1 calc R U . . .
H36B H -0.148605 0.925967 0.367274 0.177 Uiso 1 1 calc R U . . .
H36C H -0.164079 0.797528 0.357110 0.177 Uiso 1 1 calc R U . . .
C37 C 0.3493(4) 0.7139(3) 0.40827(16) 0.1053(12) Uani 1 1 d . . . . .
H37A H 0.405255 0.674388 0.426106 0.126 Uiso 1 1 calc R U . . .
H37B H 0.284942 0.676502 0.394728 0.126 Uiso 1 1 calc R U . . .
C38 C 0.6192(4) 1.1631(4) 0.34385(16) 0.1141(14) Uani 1 1 d . . . . .
H38A H 0.684135 1.117629 0.354941 0.171 Uiso 1 1 calc R U . . .
H38B H 0.579469 1.196353 0.370742 0.171 Uiso 1 1 calc R U . . .
H38C H 0.649281 1.221142 0.323345 0.171 Uiso 1 1 calc R U . . .
C39 C 0.6081(2) 1.0292(3) 0.27909(10) 0.0727(7) Uani 1 1 d . . . . .
C40 C 0.3954(3) 0.8526(2) 0.29540(9) 0.0716(7) Uani 1 1 d . . . . .
H40A H 0.327374 0.811489 0.284214 0.107 Uiso 1 1 calc R U . . .
H40B H 0.447721 0.802933 0.312415 0.107 Uiso 1 1 calc R U . . .
H40C H 0.436908 0.884335 0.268604 0.107 Uiso 1 1 calc R U . . .

loop_
_atom_site_aniso_label
_atom_site_aniso_U_11
_atom_site_aniso_U_22
_atom_site_aniso_U_33
_atom_site_aniso_U_23
_atom_site_aniso_U_13
_atom_site_aniso_U_12
O1 0.0940(15) 0.1264(18) 0.0736(12) -0.0247(12) 0.0305(11) -0.0308(14)
O2 0.0915(15) 0.136(2) 0.0832(14) -0.0261(14) 0.0354(12) -0.0451(15)
C1 0.0808(18) 0.0847(18) 0.0794(17) -0.0087(15) 0.0049(15) -0.0183(16)
C2 0.0822(19) 0.100(2) 0.0773(17) -0.0164(16) 0.0013(16) -0.0247(18)
C3 0.0627(15) 0.123(3) 0.0714(16) 0.0006(17) 0.0006(13) -0.0165(17)
C4 0.0613(14) 0.0895(18) 0.0668(14) 0.0002(13) 0.0105(12) -0.0040(14)
C5 0.0573(13) 0.0812(16) 0.0643(13) -0.0066(12) 0.0203(11) -0.0024(12)
C6 0.095(2) 0.0752(18) 0.0770(18) -0.0162(14) 0.0215(16) -0.0080(16)
C7 0.099(2) 0.095(2) 0.0735(17) -0.0254(16) 0.0227(16) -0.0081(18)
C8 0.0771(18) 0.106(2) 0.0606(15) -0.0128(15) 0.0156(13) -0.0052(16)
C9 0.0693(15) 0.0844(17) 0.0640(14) -0.0017(13) 0.0110(13) 0.0015(14)
C10 0.0590(13) 0.0775(16) 0.0626(14) -0.0101(12) 0.0109(11) -0.0027(12)
C11 0.113(3) 0.097(2) 0.084(2) 0.0067(18) 0.0086(19) 0.010(2)
C12 0.094(2) 0.106(2) 0.086(2) 0.0148(19) 0.0063(18) -0.002(2)
C13 0.091(2) 0.103(2) 0.092(2) 0.0118(19) -0.0173(18) -0.019(2)
C14 0.128(3) 0.141(4) 0.092(2) 0.028(2) -0.017(2) -0.042(3)
C15 0.176(5) 0.241(7) 0.116(4) 0.067(4) -0.043(4) -0.066(6)
C16 0.160(5) 0.188(6) 0.165(5) 0.061(5) -0.012(4) 0.038(5)
C17 0.101(3) 0.142(3) 0.083(2) -0.011(2) -0.004(2) -0.017(2)
C20 0.0659(15) 0.097(2) 0.0724(16) -0.0205(15) 0.0121(13) 0.0073(14)
C19 0.0675(15) 0.0935(19) 0.0614(15) -0.0073(14) 0.0119(12) -0.0112(15)
C18 0.093(2) 0.115(3) 0.099(2) 0.017(2) 0.014(2) 0.014(2)
O3 0.0920(15) 0.139(2) 0.0774(13) 0.0252(13) 0.0323(12) 0.0390(15)
O4 0.0844(14) 0.145(2) 0.0825(14) 0.0259(14) 0.0324(12) 0.0429(15)
C21 0.0635(14) 0.0789(17) 0.0648(14) 0.0036(13) 0.0053(12) 0.0082(13)
C22 0.0803(19) 0.095(2) 0.0831(18) 0.0294(16) 0.0195(15) 0.0260(17)
C23 0.090(2) 0.0703(17) 0.111(2) 0.0162(16) 0.0481(19) 0.0078(16)
C24 0.0655(14) 0.0734(16) 0.0799(16) -0.0071(13) 0.0225(13) -0.0068(13)
C25 0.0570(12) 0.0739(15) 0.0532(12) -0.0113(11) 0.0117(10) -0.0053(11)
C26 0.0583(14) 0.118(2) 0.0601(14) 0.0004(15) -0.0021(12) -0.0096(15)
C27 0.0668(16) 0.135(3) 0.0552(13) 0.0094(16) -0.0036(12) -0.0001(18)
C28 0.0664(15) 0.0897(19) 0.0593(13) 0.0078(13) 0.0103(12) 0.0018(14)
C29 0.0561(12) 0.0691(14) 0.0532(11) -0.0067(11) 0.0027(10) -0.0033(11)
C30 0.0549(11) 0.0632(13) 0.0458(10) -0.0061(9) 0.0032(9) 0.0008(10)
C31 0.0690(16) 0.102(2) 0.0701(16) 0.0029(15) -0.0035(13) -0.0203(16)
C32 0.0648(15) 0.101(2) 0.0745(16) 0.0192(16) -0.0041(13) -0.0127(15)
C33 0.0634(15) 0.0761(17) 0.0875(18) 0.0130(14) -0.0007(14) -0.0007(13)
C34 0.0700(18) 0.121(3) 0.098(2) 0.026(2) 0.0076(17) 0.0004(19)
C35 0.082(2) 0.177(5) 0.125(3) 0.031(3) 0.026(2) 0.013(3)
C36 0.074(2) 0.171(4) 0.109(3) 0.028(3) -0.0088(19) 0.018(2)
C37 0.101(3) 0.093(2) 0.123(3) 0.029(2) 0.013(2) 0.010(2)
C38 0.098(2) 0.120(3) 0.125(3) -0.032(2) 0.034(2) -0.046(2)
C39 0.0604(14) 0.0913(19) 0.0665(15) 0.0064(14) 0.0193(12) 0.0035(14)
C40 0.0818(17) 0.0748(16) 0.0582(13) -0.0155(12) 0.0070(13) 0.0029(14)

loop_
_atom_type_symbol
_atom_type_description
_atom_type_scat_dispersion_real
_atom_type_scat_dispersion_imag
_atom_type_scat_source
C C 0.0181 0.0091 'International Tables Vol C Tables 4.2.6.8 and 6.1.1.4'
H H 0.0000 0.0000 'International Tables Vol C Tables 4.2.6.8 and 6.1.1.4'
O O 0.0492 0.0322 'International Tables Vol C Tables 4.2.6.8 and 6.1.1.4'

loop_
_geom_angle_atom_site_label_1
_geom_angle_atom_site_label_2
_geom_angle_atom_site_label_3
_geom_angle
_geom_angle_site_symmetry_1
_geom_angle_site_symmetry_3
_geom_angle_publ_flag
C19 O2 H2 109(3) . . ?
C2 C1 C10 114.1(3) . . ?
C2 C1 H1A 108.7 . . ?
C10 C1 H1A 108.7 . . ?
C2 C1 H1B 108.7 . . ?
C10 C1 H1B 108.7 . . ?
H1A C1 H1B 107.6 . . ?
C1 C2 C3 111.5(3) . . ?
C1 C2 H2A 109.3 . . ?
C3 C2 H2A 109.3 . . ?
C1 C2 H2B 109.3 . . ?
C3 C2 H2B 109.3 . . ?
H2A C2 H2B 108.0 . . ?
C2 C3 C4 113.8(3) . . ?
C2 C3 H3A 108.8 . . ?
C4 C3 H3A 108.8 . . ?
C2 C3 H3B 108.8 . . ?
C4 C3 H3B 108.8 . . ?
H3A C3 H3B 107.7 . . ?
C19 C4 C3 110.2(2) . . ?
C19 C4 C18 104.3(3) . . ?
C3 C4 C18 108.5(3) . . ?
C19 C4 C5 114.8(2) . . ?
C3 C4 C5 108.9(2) . . ?
C18 C4 C5 109.9(3) . . ?
C6 C5 C10 112.2(2) . . ?
C6 C5 C4 115.2(2) . . ?
C10 C5 C4 114.9(2) . . ?
C6 C5 H5 104.3 . . ?
C10 C5 H5 104.3 . . ?
C4 C5 H5 104.3 . . ?
C5 C6 C7 111.3(3) . . ?
C5 C6 H6A 109.4 . . ?
C7 C6 H6A 109.4 . . ?
C5 C6 H6B 109.4 . . ?
C7 C6 H6B 109.4 . . ?
H6A C6 H6B 108.0 . . ?
C8 C7 C6 111.0(2) . . ?
C8 C7 H7A 109.4 . . ?
C6 C7 H7A 109.4 . . ?
C8 C7 H7B 109.4 . . ?
C6 C7 H7B 109.4 . . ?
H7A C7 H7B 108.0 . . ?
C17 C8 C7 121.4(4) . . ?
C17 C8 C9 125.1(4) . . ?
C7 C8 C9 113.4(3) . . ?
C8 C9 C11 114.1(3) . . ?
C8 C9 C10 110.2(2) . . ?
C11 C9 C10 113.7(2) . . ?
C8 C9 H9 106.0 . . ?
C11 C9 H9 106.0 . . ?
C10 C9 H9 106.0 . . ?
C1 C10 C20 110.0(2) . . ?
C1 C10 C5 109.1(2) . . ?
C20 C10 C5 112.1(2) . . ?
C1 C10 C9 108.7(2) . . ?
C20 C10 C9 108.9(2) . . ?
C5 C10 C9 107.9(2) . . ?
C12 C11 C9 114.0(3) . . ?
C12 C11 H11A 108.7 . . ?
C9 C11 H11A 108.7 . . ?
C12 C11 H11B 108.7 . . ?
C9 C11 H11B 108.7 . . ?
H11A C11 H11B 107.6 . . ?
C13 C12 C11 127.4(4) . . ?
C13 C12 H12 116.3 . . ?
C11 C12 H12 116.3 . . ?
C12 C13 C14 120.2(4) . . ?
C12 C13 C16 122.1(4) . . ?
C14 C13 C16 117.6(4) . . ?
C15 C14 C13 126.5(6) . . ?
C15 C14 H14 116.8 . . ?
C13 C14 H14 116.8 . . ?
C14 C15 H15A 120.0 . . ?
C14 C15 H15B 120.0 . . ?
H15A C15 H15B 120.0 . . ?
C13 C16 H16A 109.5 . . ?
C13 C16 H16B 109.5 . . ?
H16A C16 H16B 109.5 . . ?
C13 C16 H16C 109.5 . . ?
H16A C16 H16C 109.5 . . ?
H16B C16 H16C 109.5 . . ?
C8 C17 H17A 120.0 . . ?
C8 C17 H17B 120.0 . . ?
H17A C17 H17B 120.0 . . ?
C10 C20 H20A 109.5 . . ?
C10 C20 H20B 109.5 . . ?
H20A C20 H20B 109.5 . . ?
C10 C20 H20C 109.5 . . ?
H20A C20 H20C 109.5 . . ?
H20B C20 H20C 109.5 . . ?
O1 C19 O2 121.8(3) . . ?
O1 C19 C4 121.6(3) . . ?
O2 C19 C4 116.5(2) . . ?
C4 C18 H18A 109.5 . . ?
C4 C18 H18B 109.5 . . ?
H18A C18 H18B 109.5 . . ?
C4 C18 H18C 109.5 . . ?
H18A C18 H18C 109.5 . . ?
H18B C18 H18C 109.5 . . ?
C39 O4 H4 115(4) . . ?
C22 C21 C30 114.2(2) . . ?
C22 C21 H21A 108.7 . . ?
C30 C21 H21A 108.7 . . ?
C22 C21 H21B 108.7 . . ?
C30 C21 H21B 108.7 . . ?
H21A C21 H21B 107.6 . . ?
C23 C22 C21 111.4(3) . . ?
C23 C22 H22A 109.3 . . ?
C21 C22 H22A 109.3 . . ?
C23 C22 H22B 109.3 . . ?
C21 C22 H22B 109.3 . . ?
H22A C22 H22B 108.0 . . ?
C22 C23 C24 113.6(3) . . ?
C22 C23 H23A 108.8 . . ?
C24 C23 H23A 108.8 . . ?
C22 C23 H23B 108.8 . . ?
C24 C23 H23B 108.8 . . ?
H23A C23 H23B 107.7 . . ?
C39 C24 C23 110.2(3) . . ?
C39 C24 C38 103.7(2) . . ?
C23 C24 C38 108.9(3) . . ?
C39 C24 C25 116.0(2) . . ?
C23 C24 C25 108.2(2) . . ?
C38 C24 C25 109.5(3) . . ?
C26 C25 C30 112.6(2) . . ?
C26 C25 C24 115.3(2) . . ?
C30 C25 C24 115.2(2) . . ?
C26 C25 H25 104.0 . . ?
C30 C25 H25 104.0 . . ?
C24 C25 H25 104.0 . . ?
C27 C26 C25 110.9(2) . . ?
C27 C26 H26A 109.5 . . ?
C25 C26 H26A 109.5 . . ?
C27 C26 H26B 109.5 . . ?
C25 C26 H26B 109.5 . . ?
H26A C26 H26B 108.1 . . ?
C28 C27 C26 109.8(2) . . ?
C28 C27 H27A 109.7 . . ?
C26 C27 H27A 109.7 . . ?
C28 C27 H27B 109.7 . . ?
C26 C27 H27B 109.7 . . ?
H27A C27 H27B 108.2 . . ?
C37 C28 C27 121.6(3) . . ?
C37 C28 C29 125.5(3) . . ?
C27 C28 C29 112.7(3) . . ?
C28 C29 C31 113.3(2) . . ?
C28 C29 C30 110.3(2) . . ?
C31 C29 C30 115.4(2) . . ?
C28 C29 H29 105.6 . . ?
C31 C29 H29 105.6 . . ?
C30 C29 H29 105.6 . . ?
C21 C30 C40 109.2(2) . . ?
C21 C30 C25 109.5(2) . . ?
C40 C30 C25 112.5(2) . . ?
C21 C30 C29 109.12(19) . . ?
C40 C30 C29 109.8(2) . . ?
C25 C30 C29 106.59(18) . . ?
C32 C31 C29 111.9(2) . . ?
C32 C31 H31A 109.2 . . ?
C29 C31 H31A 109.2 . . ?
C32 C31 H31B 109.2 . . ?
C29 C31 H31B 109.2 . . ?
H31A C31 H31B 107.9 . . ?
C33 C32 C31 129.0(3) . . ?
C33 C32 H32 115.5 . . ?
C31 C32 H32 115.5 . . ?
C32 C33 C34 119.6(3) . . ?
C32 C33 C36 122.1(3) . . ?
C34 C33 C36 118.3(3) . . ?
C35 C34 C33 128.2(4) . . ?
C35 C34 H34 115.9 . . ?
C33 C34 H34 115.9 . . ?
C34 C35 H35A 120.0 . . ?
C34 C35 H35B 120.0 . . ?
H35A C35 H35B 120.0 . . ?
C33 C36 H36A 109.5 . . ?
C33 C36 H36B 109.5 . . ?
H36A C36 H36B 109.5 . . ?
C33 C36 H36C 109.5 . . ?
H36A C36 H36C 109.5 . . ?
H36B C36 H36C 109.5 . . ?
C28 C37 H37A 120.0 . . ?
C28 C37 H37B 120.0 . . ?
H37A C37 H37B 120.0 . . ?
C24 C38 H38A 109.5 . . ?
C24 C38 H38B 109.5 . . ?
H38A C38 H38B 109.5 . . ?
C24 C38 H38C 109.5 . . ?
H38A C38 H38C 109.5 . . ?
H38B C38 H38C 109.5 . . ?
O3 C39 O4 121.9(3) . . ?
O3 C39 C24 121.1(3) . . ?
O4 C39 C24 116.8(3) . . ?
C30 C40 H40A 109.5 . . ?
C30 C40 H40B 109.5 . . ?
H40A C40 H40B 109.5 . . ?
C30 C40 H40C 109.5 . . ?
H40A C40 H40C 109.5 . . ?
H40B C40 H40C 109.5 . . ?

loop_
_geom_bond_atom_site_label_1
_geom_bond_atom_site_label_2
_geom_bond_distance
_geom_bond_site_symmetry_2
_geom_bond_publ_flag
O1 C19 1.227(3) . ?
O2 C19 1.284(4) . ?
O2 H2 0.859(14) . ?
C1 C2 1.513(5) . ?
C1 C10 1.538(4) . ?
C1 H1A 0.9700 . ?
C1 H1B 0.9700 . ?
C2 C3 1.515(5) . ?
C2 H2A 0.9700 . ?
C2 H2B 0.9700 . ?
C3 C4 1.530(4) . ?
C3 H3A 0.9700 . ?
C3 H3B 0.9700 . ?
C4 C19 1.528(4) . ?
C4 C18 1.544(5) . ?
C4 C5 1.568(4) . ?
C5 C6 1.521(4) . ?
C5 C10 1.550(4) . ?
C5 H5 0.9800 . ?
C6 C7 1.529(4) . ?
C6 H6A 0.9700 . ?
C6 H6B 0.9700 . ?
C7 C8 1.490(5) . ?
C7 H7A 0.9700 . ?
C7 H7B 0.9700 . ?
C8 C17 1.319(5) . ?
C8 C9 1.511(5) . ?
C9 C11 1.532(5) . ?
C9 C10 1.575(4) . ?
C9 H9 0.9800 . ?
C10 C20 1.542(4) . ?
C11 C12 1.501(5) . ?
C11 H11A 0.9700 . ?
C11 H11B 0.9700 . ?
C12 C13 1.311(5) . ?
C12 H12 0.9300 . ?
C13 C14 1.457(6) . ?
C13 C16 1.487(8) . ?
C14 C15 1.317(7) . ?
C14 H14 0.9300 . ?
C15 H15A 0.9300 . ?
C15 H15B 0.9300 . ?
C16 H16A 0.9600 . ?
C16 H16B 0.9600 . ?
C16 H16C 0.9600 . ?
C17 H17A 0.9300 . ?
C17 H17B 0.9300 . ?
C20 H20A 0.9600 . ?
C20 H20B 0.9600 . ?
C20 H20C 0.9600 . ?
C18 H18A 0.9600 . ?
C18 H18B 0.9600 . ?
C18 H18C 0.9600 . ?
O3 C39 1.231(3) . ?
O4 C39 1.285(4) . ?
O4 H4 0.858(14) . ?
C21 C22 1.514(4) . ?
C21 C30 1.532(4) . ?
C21 H21A 0.9700 . ?
C21 H21B 0.9700 . ?
C22 C23 1.510(5) . ?
C22 H22A 0.9700 . ?
C22 H22B 0.9700 . ?
C23 C24 1.531(5) . ?
C23 H23A 0.9700 . ?
C23 H23B 0.9700 . ?
C24 C39 1.524(4) . ?
C24 C38 1.550(5) . ?
C24 C25 1.562(4) . ?
C25 C26 1.531(4) . ?
C25 C30 1.553(3) . ?
C25 H25 0.9800 . ?
C26 C27 1.527(4) . ?
C26 H26A 0.9700 . ?
C26 H26B 0.9700 . ?
C27 C28 1.492(5) . ?
C27 H27A 0.9700 . ?
C27 H27B 0.9700 . ?
C28 C37 1.319(5) . ?
C28 C29 1.509(4) . ?
C29 C31 1.531(4) . ?
C29 C30 1.569(3) . ?
C29 H29 0.9800 . ?
C30 C40 1.533(3) . ?
C31 C32 1.486(4) . ?
C31 H31A 0.9700 . ?
C31 H31B 0.9700 . ?
C32 C33 1.332(4) . ?
C32 H32 0.9300 . ?
C33 C34 1.447(5) . ?
C33 C36 1.483(5) . ?
C34 C35 1.318(5) . ?
C34 H34 0.9300 . ?
C35 H35A 0.9300 . ?
C35 H35B 0.9300 . ?
C36 H36A 0.9600 . ?
C36 H36B 0.9600 . ?
C36 H36C 0.9600 . ?
C37 H37A 0.9300 . ?
C37 H37B 0.9300 . ?
C38 H38A 0.9600 . ?
C38 H38B 0.9600 . ?
C38 H38C 0.9600 . ?
C40 H40A 0.9600 . ?
C40 H40B 0.9600 . ?
C40 H40C 0.9600 . ?

loop_
_geom_hbond_atom_site_label_D
_geom_hbond_atom_site_label_H
_geom_hbond_atom_site_label_A
_geom_hbond_distance_DH
_geom_hbond_distance_HA
_geom_hbond_distance_DA
_geom_hbond_angle_DHA
_geom_hbond_site_symmetry_A
_geom_hbond_publ_flag
O2 H2 O3 0.859(14) 1.822(16) 2.674(3) 171(4) 3_645 yes
O4 H4 O1 0.858(14) 1.822(18) 2.667(3) 168(6) 3_655 yes

loop_
_geom_torsion_atom_site_label_1
_geom_torsion_atom_site_label_2
_geom_torsion_atom_site_label_3
_geom_torsion_atom_site_label_4
_geom_torsion
_geom_torsion_site_symmetry_1
_geom_torsion_site_symmetry_2
_geom_torsion_site_symmetry_3
_geom_torsion_site_symmetry_4
_geom_torsion_publ_flag
C10 C1 C2 C3 -54.7(4) . . . . ?
C1 C2 C3 C4 55.3(4) . . . . ?
C2 C3 C4 C19 73.9(3) . . . . ?
C2 C3 C4 C18 -172.5(3) . . . . ?
C2 C3 C4 C5 -52.9(3) . . . . ?
C19 C4 C5 C6 60.7(3) . . . . ?
C3 C4 C5 C6 -175.2(3) . . . . ?
C18 C4 C5 C6 -56.4(3) . . . . ?
C19 C4 C5 C10 -72.1(3) . . . . ?
C3 C4 C5 C10 52.0(3) . . . . ?
C18 C4 C5 C10 170.7(2) . . . . ?
C10 C5 C6 C7 -56.2(3) . . . . ?
C4 C5 C6 C7 169.8(3) . . . . ?
C5 C6 C7 C8 54.0(4) . . . . ?
C6 C7 C8 C17 121.2(4) . . . . ?
C6 C7 C8 C9 -55.9(4) . . . . ?
C17 C8 C9 C11 10.0(4) . . . . ?
C7 C8 C9 C11 -173.0(3) . . . . ?
C17 C8 C9 C10 -119.3(3) . . . . ?
C7 C8 C9 C10 57.7(3) . . . . ?
C2 C1 C10 C20 -71.3(4) . . . . ?
C2 C1 C10 C5 52.0(3) . . . . ?
C2 C1 C10 C9 169.5(3) . . . . ?
C6 C5 C10 C1 174.4(2) . . . . ?
C4 C5 C10 C1 -51.4(3) . . . . ?
C6 C5 C10 C20 -63.5(3) . . . . ?
C4 C5 C10 C20 70.7(3) . . . . ?
C6 C5 C10 C9 56.4(3) . . . . ?
C4 C5 C10 C9 -169.4(2) . . . . ?
C8 C9 C10 C1 -174.2(3) . . . . ?
C11 C9 C10 C1 56.3(4) . . . . ?
C8 C9 C10 C20 65.9(3) . . . . ?
C11 C9 C10 C20 -63.6(4) . . . . ?
C8 C9 C10 C5 -56.0(3) . . . . ?
C11 C9 C10 C5 174.5(3) . . . . ?
C8 C9 C11 C12 63.4(4) . . . . ?
C10 C9 C11 C12 -169.1(3) . . . . ?
C9 C11 C12 C13 -151.5(4) . . . . ?
C11 C12 C13 C14 -178.8(4) . . . . ?
C11 C12 C13 C16 -1.4(7) . . . . ?
C12 C13 C14 C15 178.6(5) . . . . ?
C16 C13 C14 C15 1.1(8) . . . . ?
C3 C4 C19 O1 6.5(4) . . . . ?
C18 C4 C19 O1 -109.8(4) . . . . ?
C5 C4 C19 O1 129.9(3) . . . . ?
C3 C4 C19 O2 -177.3(3) . . . . ?
C18 C4 C19 O2 66.3(4) . . . . ?
C5 C4 C19 O2 -54.0(4) . . . . ?
C30 C21 C22 C23 -54.2(3) . . . . ?
C21 C22 C23 C24 56.6(3) . . . . ?
C22 C23 C24 C39 73.4(3) . . . . ?
C22 C23 C24 C38 -173.5(3) . . . . ?
C22 C23 C24 C25 -54.5(3) . . . . ?
C39 C24 C25 C26 61.6(3) . . . . ?
C23 C24 C25 C26 -173.9(3) . . . . ?
C38 C24 C25 C26 -55.3(3) . . . . ?
C39 C24 C25 C30 -72.1(3) . . . . ?
C23 C24 C25 C30 52.4(3) . . . . ?
C38 C24 C25 C30 171.0(3) . . . . ?
C30 C25 C26 C27 -56.9(3) . . . . ?
C24 C25 C26 C27 168.2(2) . . . . ?
C25 C26 C27 C28 55.1(4) . . . . ?
C26 C27 C28 C37 118.2(4) . . . . ?
C26 C27 C28 C29 -58.2(3) . . . . ?
C37 C28 C29 C31 15.5(4) . . . . ?
C27 C28 C29 C31 -168.3(2) . . . . ?
C37 C28 C29 C30 -115.6(3) . . . . ?
C27 C28 C29 C30 60.6(3) . . . . ?
C22 C21 C30 C40 -73.1(3) . . . . ?
C22 C21 C30 C25 50.5(3) . . . . ?
C22 C21 C30 C29 166.8(2) . . . . ?
C26 C25 C30 C21 174.5(2) . . . . ?
C24 C25 C30 C21 -50.6(3) . . . . ?
C26 C25 C30 C40 -63.9(3) . . . . ?
C24 C25 C30 C40 71.1(3) . . . . ?
C26 C25 C30 C29 56.6(3) . . . . ?
C24 C25 C30 C29 -168.5(2) . . . . ?
C28 C29 C30 C21 -175.3(2) . . . . ?
C31 C29 C30 C21 54.7(3) . . . . ?
C28 C29 C30 C40 65.0(3) . . . . ?
C31 C29 C30 C40 -65.0(3) . . . . ?
C28 C29 C30 C25 -57.1(3) . . . . ?
C31 C29 C30 C25 172.9(2) . . . . ?
C28 C29 C31 C32 67.2(3) . . . . ?
C30 C29 C31 C32 -164.3(3) . . . . ?
C29 C31 C32 C33 142.8(4) . . . . ?
C31 C32 C33 C34 -179.6(3) . . . . ?
C31 C32 C33 C36 2.2(6) . . . . ?
C32 C33 C34 C35 -176.0(5) . . . . ?
C36 C33 C34 C35 2.3(7) . . . . ?
C23 C24 C39 O3 14.6(4) . . . . ?
C38 C24 C39 O3 -101.8(4) . . . . ?
C25 C24 C39 O3 138.0(3) . . . . ?
C23 C24 C39 O4 -170.2(3) . . . . ?
C38 C24 C39 O4 73.3(4) . . . . ?
C25 C24 C39 O4 -46.8(4) . . . . ?
